data_2204947
loop_
_publ_author_name
'Chen-Xia Yu'
'Da-Qing Shi'
'Xiang-Shan Wang'
'Qi-Ya Zhuang'

_publ_section_title
3-Amino-1-(3,4-methylenedioxyphenyl)-9-methoxy-5,6-dihydro-1<i>H</i>-benzo[<i>f</i>]chromene-2-carbonitrile
_journal_issue 1
_journal_name_full 'Acta Crystallographica Section E'
_journal_page_first o84
_journal_page_last o86
_journal_paper_doi 10.1107/S1600536804032039
_journal_volume 61
_journal_year 2005
_chemical_formula_iupac 'C22 H18 N2 O4'
_chemical_formula_moiety 'C22 H18 N2 O4'
_chemical_formula_sum 'C22 H18 N2 O4'
_chemical_formula_weight 374.38
_chemical_melting_point 503.0(10)
_chemical_name_systematic
;
3-Amino-1-(3,4-methylenedioxyphenyl)-9-methoxy-5,6-dihydro-1H-
benzo[f]chromene-2-carbonitrile
;
_space_group_IT_number 14
_symmetry_cell_setting monoclinic
_symmetry_space_group_name_Hall '-P 2ybc'
_symmetry_space_group_name_H-M 'P 1 21/c 1'
_atom_sites_solution_hydrogens geom
_atom_sites_solution_primary direct
_atom_sites_solution_secondary difmap
_cell_angle_alpha 90.00
_cell_angle_beta 92.512(9)
_cell_angle_gamma 90.00
_cell_formula_units_Z 4
_cell_length_a 10.2770(10)
_cell_length_b 6.9852(5)
_cell_length_c 25.695(3)
_cell_measurement_reflns_used 34
_cell_measurement_temperature 299(2)
_cell_measurement_theta_max 13.15
_cell_measurement_theta_min 5.59
_cell_volume 1842.8(3)
_computing_cell_refinement XSCANS
_computing_data_collection 'XSCANS (Siemens, 1994)'
_computing_data_reduction 'SHELXTL (Sheldrick, 1997)'
_computing_molecular_graphics SHELXTL
_computing_publication_material SHELXTL
_computing_structure_refinement SHELXTL
_computing_structure_solution SHELXTL
_diffrn_ambient_temperature 299(2)
_diffrn_measured_fraction_theta_full 1.000
_diffrn_measured_fraction_theta_max 1.000
_diffrn_measurement_device_type 'Siemens P4'
_diffrn_measurement_method '\w scans'
_diffrn_radiation_monochromator graphite
_diffrn_radiation_source 'normal-focus sealed tube'
_diffrn_radiation_type MoK\a
_diffrn_radiation_wavelength 0.71073
_diffrn_reflns_av_R_equivalents 0.0114
_diffrn_reflns_av_sigmaI/netI 0.0438
_diffrn_reflns_limit_h_max 12
_diffrn_reflns_limit_h_min 0
_diffrn_reflns_limit_k_max 8
_diffrn_reflns_limit_k_min 0
_diffrn_reflns_limit_l_max 30
_diffrn_reflns_limit_l_min -30
_diffrn_reflns_number 3993
_diffrn_reflns_theta_full 25.25
_diffrn_reflns_theta_max 25.25
_diffrn_reflns_theta_min 1.59
_diffrn_standards_decay_% 4.22
_diffrn_standards_interval_count 97
_diffrn_standards_number 3
_exptl_absorpt_coefficient_mu 0.094
_exptl_absorpt_correction_type none
_exptl_crystal_colour colorless
_exptl_crystal_density_diffrn 1.349
_exptl_crystal_density_method 'not measured'
_exptl_crystal_description block
_exptl_crystal_F_000 784
_exptl_crystal_size_max 0.56
_exptl_crystal_size_mid 0.38
_exptl_crystal_size_min 0.24
_refine_diff_density_max 0.148
_refine_diff_density_min -0.119
_refine_ls_extinction_coef 0.0121(9)
_refine_ls_extinction_expression Fc^*^=kFc[1+0.001xFc^2^\l^3^/sin(2\q)]^-1/4^
_refine_ls_extinction_method SHELXL
_refine_ls_goodness_of_fit_ref 0.861
_refine_ls_hydrogen_treatment constr
_refine_ls_matrix_type full
_refine_ls_number_parameters 255
_refine_ls_number_reflns 3336
_refine_ls_number_restraints 0
_refine_ls_restrained_S_all 0.861
_refine_ls_R_factor_all 0.0637
_refine_ls_R_factor_gt 0.0354
_refine_ls_shift/su_max 0.000
_refine_ls_shift/su_mean 0.000
_refine_ls_structure_factor_coef Fsqd
_refine_ls_weighting_details 'calc w=1/[\s^2^(Fo^2^)+(0.0419P)^2^] where P=(Fo^2^+2Fc^2^)/3'
_refine_ls_weighting_scheme calc
_refine_ls_wR_factor_gt 0.0759
_refine_ls_wR_factor_ref 0.0824
_reflns_number_gt 2127
_reflns_number_total 3336
_reflns_threshold_expression >2\s(I)
_cod_data_source_file ob6452.cif
_cod_data_source_block I
_cod_depositor_comments
;
The following automatic conversions were performed:
'_symmetry_cell_setting' value 'Monoclinic' changed to 'monoclinic'
according to '/home/saulius/struct/CIF-dictionaries/cif_core.dic'
dictionary named 'cif_core.dic' version 2.4.1 from 2010-06-29.

Automatic conversion script
Id: cif_fix_enum 1527 2010-12-29 10:47:43Z saulius 

The following automatic conversions were performed:

'_chemical_melting_point' value '502-504' was changed to '503.0(10)'
- the average value was taken and precision was estimated.

Automatic conversion script
Id: cif_fix_values 1646 2011-03-28 12:23:43Z adriana 

The following automatic conversions were performed:

'_chemical_melting_point' value '502-504' was changed to '503.0(10)'
- the average value was taken and precision was
estimated.

'_symmetry_cell_setting' value 'Monoclinic' changed to
'monoclinic' according to
/home/saulius/struct/CIF-dictionaries/cif_core.dic dictionary named
'cif_core.dic' version 2.4.1 from 2010-06-29.

Automatic conversion script
Id: cif_fix_values 1715 2011-07-08 13:25:40Z adriana 
;
_cod_original_sg_symbol_H-M 'P 21/c'
_cod_database_code 2204947
_cod_database_fobs_code 2204947

loop_
_symmetry_equiv_pos_as_xyz
'x, y, z'
'-x, y+1/2, -z+1/2'
'-x, -y, -z'
'x, -y-1/2, z-1/2'

loop_
_atom_site_label
_atom_site_fract_x
_atom_site_fract_y
_atom_site_fract_z
_atom_site_U_iso_or_equiv
_atom_site_adp_type
_atom_site_calc_flag
_atom_site_refinement_flags
_atom_site_occupancy
_atom_site_type_symbol
O1 0.56034(10) 0.41831(15) 0.41235(4) 0.0465(3) Uani d . 1 O
O2 -0.14994(10) 0.37739(18) 0.45876(5) 0.0557(3) Uani d . 1 O
O3 0.01292(11) 0.15261(17) 0.45358(5) 0.0556(4) Uani d . 1 O
O4 0.11119(14) 0.5291(2) 0.18618(5) 0.0825(5) Uani d . 1 O
N1 0.37050(14) 1.0042(2) 0.46110(6) 0.0570(4) Uani d . 1 N
N2 0.61707(13) 0.6404(2) 0.47042(5) 0.0530(4) Uani d . 1 N
H20A 0.6085 0.7463 0.4870 0.064 Uiso calc R 1 H
H20B 0.6830 0.5676 0.4775 0.064 Uiso calc R 1 H
C1 0.49146(15) 0.3574(2) 0.36761(6) 0.0379(4) Uani d . 1 C
C2 0.55403(16) 0.1867(2) 0.34515(7) 0.0471(4) Uani d . 1 C
H2A 0.5898 0.1061 0.3730 0.056 Uiso calc R 1 H
H2B 0.6250 0.2267 0.3240 0.056 Uiso calc R 1 H
C3 0.45527(18) 0.0747(2) 0.31212(7) 0.0526(5) Uani d . 1 C
H3A 0.5008 -0.0146 0.2905 0.063 Uiso calc R 1 H
H3B 0.4012 0.0010 0.3348 0.063 Uiso calc R 1 H
C4 0.36961(17) 0.2008(2) 0.27789(6) 0.0454(4) Uani d . 1 C
C5 0.3239(2) 0.1447(3) 0.22867(7) 0.0630(6) Uani d . 1 C
H5 0.3512 0.0282 0.2154 0.076 Uiso calc R 1 H
C6 0.2395(2) 0.2559(3) 0.19897(8) 0.0696(6) Uani d . 1 C
H6 0.2114 0.2153 0.1659 0.084 Uiso calc R 1 H
C7 0.19654(18) 0.4272(3) 0.21809(7) 0.0557(5) Uani d . 1 C
C8 0.24169(15) 0.4893(3) 0.26707(6) 0.0459(4) Uani d . 1 C
H8 0.2131 0.6055 0.2801 0.055 Uiso calc R 1 H
C9 0.32992(15) 0.3777(2) 0.29684(6) 0.0375(4) Uani d . 1 C
C10 0.38564(15) 0.4454(2) 0.34771(6) 0.0338(4) Uani d . 1 C
C11 0.32353(14) 0.6093(2) 0.37555(5) 0.0332(4) Uani d . 1 C
H11 0.3077 0.7122 0.3501 0.040 Uiso calc R 1 H
C12 0.41888(14) 0.6846(2) 0.41745(6) 0.0339(4) Uani d . 1 C
C13 0.52743(15) 0.5888(2) 0.43344(6) 0.0375(4) Uani d . 1 C
C14 0.19213(14) 0.5536(2) 0.39694(5) 0.0324(4) Uani d . 1 C
C15 0.09305(16) 0.6861(2) 0.39950(6) 0.0442(4) Uani d . 1 C
H15 0.1064 0.8093 0.3871 0.053 Uiso calc R 1 H
C16 -0.02645(16) 0.6412(3) 0.42019(6) 0.0485(5) Uani d . 1 C
H16 -0.0919 0.7323 0.4226 0.058 Uiso calc R 1 H
C17 -0.04278(15) 0.4586(2) 0.43662(6) 0.0402(4) Uani d . 1 C
C18 -0.12318(17) 0.1774(3) 0.46057(8) 0.0608(5) Uani d . 1 C
H18A -0.1735 0.1116 0.4332 0.073 Uiso calc R 1 H
H18B -0.1464 0.1249 0.4939 0.073 Uiso calc R 1 H
C19 0.05449(15) 0.3242(2) 0.43385(6) 0.0362(4) Uani d . 1 C
C20 0.17263(14) 0.3668(2) 0.41509(6) 0.0349(4) Uani d . 1 C
H20 0.2383 0.2753 0.4143 0.042 Uiso calc R 1 H
C21 0.0506(2) 0.6920(4) 0.20610(8) 0.0927(8) Uani d . 1 C
H21A 0.0093 0.6590 0.2377 0.111 Uiso calc R 1 H
H21B -0.0137 0.7386 0.1810 0.111 Uiso calc R 1 H
H21C 0.1146 0.7896 0.2132 0.111 Uiso calc R 1 H
C22 0.39242(15) 0.8605(2) 0.44185(6) 0.0385(4) Uani d . 1 C

loop_
_atom_site_aniso_label
_atom_site_aniso_U_11
_atom_site_aniso_U_22
_atom_site_aniso_U_33
_atom_site_aniso_U_12
_atom_site_aniso_U_13
_atom_site_aniso_U_23
O1 0.0471(7) 0.0381(7) 0.0535(7) 0.0103(6) -0.0070(6) -0.0106(6)
O2 0.0341(7) 0.0606(9) 0.0732(8) 0.0057(6) 0.0124(6) -0.0018(7)
O3 0.0421(7) 0.0474(8) 0.0788(9) 0.0027(6) 0.0202(6) 0.0115(7)
O4 0.0798(10) 0.1126(13) 0.0530(8) 0.0154(10) -0.0208(8) -0.0142(9)
N1 0.0554(10) 0.0467(10) 0.0672(10) 0.0145(8) -0.0140(8) -0.0188(9)
N2 0.0439(8) 0.0511(9) 0.0626(10) 0.0133(8) -0.0144(7) -0.0178(8)
C1 0.0408(9) 0.0348(9) 0.0384(9) -0.0021(8) 0.0070(8) -0.0039(8)
C2 0.0500(10) 0.0366(10) 0.0555(11) 0.0061(9) 0.0131(9) -0.0031(8)
C3 0.0694(12) 0.0341(10) 0.0554(11) -0.0009(10) 0.0172(10) -0.0085(9)
C4 0.0545(11) 0.0411(10) 0.0415(10) -0.0083(9) 0.0121(8) -0.0088(8)
C5 0.0747(14) 0.0582(13) 0.0567(12) -0.0055(12) 0.0102(11) -0.0245(11)
C6 0.0754(15) 0.0855(16) 0.0475(12) -0.0082(13) -0.0033(11) -0.0261(12)
C7 0.0520(12) 0.0724(14) 0.0422(10) -0.0075(11) -0.0022(9) -0.0067(10)
C8 0.0482(10) 0.0502(11) 0.0395(10) -0.0053(9) 0.0050(8) -0.0075(8)
C9 0.0407(9) 0.0379(9) 0.0344(8) -0.0057(8) 0.0087(7) -0.0032(8)
C10 0.0388(9) 0.0303(8) 0.0329(8) -0.0034(8) 0.0084(7) -0.0010(7)
C11 0.0390(9) 0.0287(8) 0.0315(8) 0.0019(7) -0.0004(7) 0.0014(7)
C12 0.0370(9) 0.0283(9) 0.0365(9) 0.0034(7) 0.0014(7) -0.0019(7)
C13 0.0396(9) 0.0326(9) 0.0402(9) 0.0018(8) 0.0019(8) -0.0046(8)
C14 0.0333(9) 0.0333(9) 0.0300(8) 0.0051(7) -0.0029(7) -0.0021(7)
C15 0.0458(10) 0.0347(10) 0.0518(10) 0.0091(8) -0.0015(8) 0.0022(8)
C16 0.0379(10) 0.0485(11) 0.0590(11) 0.0188(9) -0.0002(8) -0.0037(9)
C17 0.0298(9) 0.0499(11) 0.0409(9) 0.0053(9) 0.0002(7) -0.0048(8)
C18 0.0427(11) 0.0625(14) 0.0781(14) -0.0016(10) 0.0134(10) -0.0004(11)
C19 0.0350(9) 0.0369(10) 0.0367(9) 0.0033(8) 0.0019(7) 0.0000(7)
C20 0.0329(8) 0.0338(9) 0.0380(9) 0.0102(7) 0.0012(7) -0.0007(8)
C21 0.0877(17) 0.119(2) 0.0695(15) 0.0338(17) -0.0200(13) -0.0035(15)
C22 0.0353(9) 0.0392(10) 0.0404(9) 0.0030(8) -0.0060(7) -0.0008(8)

loop_
_atom_type_symbol
_atom_type_description
_atom_type_scat_dispersion_real
_atom_type_scat_dispersion_imag
_atom_type_scat_source
C C 0.0033 0.0016 'International Tables Vol C Tables 4.2.6.8 and 6.1.1.4'
H H 0.0000 0.0000 'International Tables Vol C Tables 4.2.6.8 and 6.1.1.4'
N N 0.0061 0.0033 'International Tables Vol C Tables 4.2.6.8 and 6.1.1.4'
O O 0.0106 0.0060 'International Tables Vol C Tables 4.2.6.8 and 6.1.1.4'

loop_
_geom_angle_atom_site_label_1
_geom_angle_atom_site_label_2
_geom_angle_atom_site_label_3
_geom_angle
_geom_angle_publ_flag
C13 O1 C1 118.17(13) y
C17 O2 C18 105.04(13) ?
C19 O3 C18 105.19(12) ?
C7 O4 C21 118.97(15) ?
C13 N2 H20A 120.0 ?
C13 N2 H20B 120.0 ?
H20A N2 H20B 120.0 ?
C10 C1 O1 123.63(14) y
C10 C1 C2 125.61(15) ?
O1 C1 C2 110.74(13) ?
C1 C2 C3 110.03(14) ?
C1 C2 H2A 109.7 ?
C3 C2 H2A 109.7 ?
C1 C2 H2B 109.7 ?
C3 C2 H2B 109.7 ?
H2A C2 H2B 108.2 ?
C4 C3 C2 112.74(14) ?
C4 C3 H3A 109.0 ?
C2 C3 H3A 109.0 ?
C4 C3 H3B 109.0 ?
C2 C3 H3B 109.0 ?
H3A C3 H3B 107.8 ?
C5 C4 C9 118.44(17) ?
C5 C4 C3 122.32(16) ?
C9 C4 C3 119.19(15) ?
C6 C5 C4 121.89(18) ?
C6 C5 H5 119.1 ?
C4 C5 H5 119.1 ?
C5 C6 C7 120.00(18) ?
C5 C6 H6 120.0 ?
C7 C6 H6 120.0 ?
O4 C7 C6 116.43(17) ?
O4 C7 C8 123.87(18) ?
C6 C7 C8 119.69(19) ?
C7 C8 C9 120.23(17) ?
C7 C8 H8 119.9 ?
C9 C8 H8 119.9 ?
C4 C9 C8 119.69(15) ?
C4 C9 C10 118.88(15) ?
C8 C9 C10 121.41(14) ?
C1 C10 C9 117.97(14) ?
C1 C10 C11 121.62(14) ?
C9 C10 C11 120.41(13) ?
C10 C11 C12 109.06(12) ?
C10 C11 C14 112.10(12) ?
C12 C11 C14 112.70(12) ?
C10 C11 H11 107.6 ?
C12 C11 H11 107.6 ?
C14 C11 H11 107.6 ?
C13 C12 C22 118.00(14) ?
C13 C12 C11 122.91(13) ?
C22 C12 C11 119.07(13) ?
N2 C13 C12 127.89(15) y
N2 C13 O1 110.05(14) y
C12 C13 O1 122.06(14) ?
C15 C14 C20 119.46(14) ?
C15 C14 C11 120.74(14) ?
C20 C14 C11 119.80(13) ?
C14 C15 C16 122.07(16) ?
C14 C15 H15 119.0 ?
C16 C15 H15 119.0 ?
C17 C16 C15 116.94(16) ?
C17 C16 H16 121.5 ?
C15 C16 H16 121.5 ?
C16 C17 C19 121.70(16) ?
C16 C17 O2 128.70(15) ?
C19 C17 O2 109.59(14) ?
O2 C18 O3 107.67(14) ?
O2 C18 H18A 110.2 ?
O3 C18 H18A 110.2 ?
O2 C18 H18B 110.2 ?
O3 C18 H18B 110.2 ?
H18A C18 H18B 108.5 ?
C20 C19 C17 122.14(15) ?
C20 C19 O3 128.14(14) ?
C17 C19 O3 109.70(13) ?
C19 C20 C14 117.66(14) ?
C19 C20 H20 121.2 ?
C14 C20 H20 121.2 ?
O4 C21 H21A 109.5 ?
O4 C21 H21B 109.5 ?
H21A C21 H21B 109.5 ?
O4 C21 H21C 109.5 ?
H21A C21 H21C 109.5 ?
H21B C21 H21C 109.5 ?
N1 C22 C12 179.19(18) no

loop_
_geom_bond_atom_site_label_1
_geom_bond_atom_site_label_2
_geom_bond_distance
_geom_bond_publ_flag
O1 C13 1.3572(17) y
O1 C1 1.3902(18) y
O2 C17 1.3830(19) ?
O2 C18 1.424(2) ?
O3 C19 1.3768(18) ?
O3 C18 1.4286(19) ?
O4 C7 1.373(2) ?
O4 C21 1.405(2) ?
N1 C22 1.1459(19) y
N2 C13 1.3434(18) y
N2 H20A 0.8600 ?
N2 H20B 0.8600 ?
C1 C10 1.332(2) y
C1 C2 1.483(2) y
C2 C3 1.512(2) ?
C2 H2A 0.9700 ?
C2 H2B 0.9700 ?
C3 C4 1.502(2) ?
C3 H3A 0.9700 ?
C3 H3B 0.9700 ?
C4 C5 1.387(2) ?
C4 C9 1.395(2) ?
C5 C6 1.370(3) ?
C5 H5 0.9300 ?
C6 C7 1.374(3) ?
C6 H6 0.9300 ?
C7 C8 1.392(2) ?
C8 C9 1.398(2) ?
C8 H8 0.9300 ?
C9 C10 1.481(2) ?
C10 C11 1.5066(19) ?
C11 C12 1.518(2) y
C11 C14 1.530(2) ?
C11 H11 0.9800 ?
C12 C13 1.350(2) ?
C12 C22 1.411(2) y
C14 C15 1.380(2) ?
C14 C20 1.403(2) ?
C15 C16 1.395(2) ?
C15 H15 0.9300 ?
C16 C17 1.357(2) ?
C16 H16 0.9300 ?
C17 C19 1.375(2) ?
C18 H18A 0.9700 ?
C18 H18B 0.9700 ?
C19 C20 1.359(2) ?
C20 H20 0.9300 ?
C21 H21A 0.9600 ?
C21 H21B 0.9600 ?
C21 H21C 0.9600 ?

loop_
_geom_hbond_atom_site_label_D
_geom_hbond_atom_site_label_H
_geom_hbond_atom_site_label_A
_geom_hbond_site_symmetry_A
_geom_hbond_distance_DH
_geom_hbond_distance_HA
_geom_hbond_distance_DA
_geom_hbond_angle_DHA
N2 H20A N1 3_676 0.86 2.20 3.042(2) 167
N2 H20B O2 1_655 0.86 2.24 3.043(2) 155

loop_
_geom_torsion_atom_site_label_1
_geom_torsion_atom_site_label_2
_geom_torsion_atom_site_label_3
_geom_torsion_atom_site_label_4
_geom_torsion
_geom_torsion_publ_flag
C13 O1 C1 C10 -8.0(2) y
C13 O1 C1 C2 170.51(13) no
C10 C1 C2 C3 -24.9(2) ?
O1 C1 C2 C3 156.55(14) no
C1 C2 C3 C4 43.47(19) yes
C2 C3 C4 C5 145.71(16) ?
C2 C3 C4 C9 -37.0(2) ?
C9 C4 C5 C6 -1.3(3) ?
C3 C4 C5 C6 176.03(18) ?
C4 C5 C6 C7 -0.9(3) ?
C21 O4 C7 C6 171.61(19) ?
C21 O4 C7 C8 -9.5(3) ?
C5 C6 C7 O4 -179.33(18) ?
C5 C6 C7 C8 1.7(3) ?
O4 C7 C8 C9 -179.19(16) ?
C6 C7 C8 C9 -0.3(3) ?
C5 C4 C9 C8 2.7(2) ?
C3 C4 C9 C8 -174.75(15) ?
C5 C4 C9 C10 -175.60(15) ?
C3 C4 C9 C10 7.0(2) ?
C7 C8 C9 C4 -1.9(2) ?
C7 C8 C9 C10 176.31(14) ?
O1 C1 C10 C9 173.62(13) ?
C2 C1 C10 C9 -4.7(2) ?
O1 C1 C10 C11 -6.3(2) ?
C2 C1 C10 C11 175.41(14) ?
C4 C9 C10 C1 14.8(2) ?
C8 C9 C10 C1 -163.41(15) ?
C4 C9 C10 C11 -165.27(14) ?
C8 C9 C10 C11 16.5(2) yes
C1 C10 C11 C12 15.81(19) ?
C9 C10 C11 C12 -164.08(13) ?
C1 C10 C11 C14 -109.70(16) ?
C9 C10 C11 C14 70.41(16) ?
C10 C11 C12 C13 -13.54(19) ?
C14 C11 C12 C13 111.63(16) ?
C10 C11 C12 C22 167.91(13) ?
C14 C11 C12 C22 -66.92(17) ?
C22 C12 C13 N2 -0.5(2) no
C11 C12 C13 N2 -179.07(15) no
C22 C12 C13 O1 179.73(13) no
C11 C12 C13 O1 1.2(2) y
C1 O1 C13 N2 -169.32(13) no
C1 O1 C13 C12 10.5(2) y
C10 C11 C14 C15 -147.15(14) ?
C12 C11 C14 C15 89.36(16) ?
C10 C11 C14 C20 34.06(18) ?
C12 C11 C14 C20 -89.43(16) ?
C20 C14 C15 C16 0.7(2) ?
C11 C14 C15 C16 -178.10(14) ?
C14 C15 C16 C17 -1.7(2) ?
C15 C16 C17 C19 1.0(2) ?
C15 C16 C17 O2 179.47(15) ?
C18 O2 C17 C16 170.82(18) ?
C18 O2 C17 C19 -10.57(18) ?
C17 O2 C18 O3 16.46(19) ?
C19 O3 C18 O2 -16.18(19) ?
C16 C17 C19 C20 0.7(3) ?
O2 C17 C19 C20 -178.02(13) ?
C16 C17 C19 O3 179.26(15) ?
O2 C17 C19 O3 0.54(18) ?
C18 O3 C19 C20 -171.84(16) ?
C18 O3 C19 C17 9.71(18) ?
C17 C19 C20 C14 -1.7(2) ?
O3 C19 C20 C14 -179.99(14) ?
C15 C14 C20 C19 1.0(2) ?
C11 C14 C20 C19 179.82(13) ?
C13 C12 C22 N1 138(13) no
C11 C12 C22 N1 -44(13) no

loop_
_cod_related_entry_id
_cod_related_entry_database
_cod_related_entry_code
1 ChemSpider 9478314
